data_4504534
loop_
_publ_author_name
'Cho, Bo-Yeun'
'Min, Dongwon'
'Lee, Soon W.'

_publ_section_title
;
 A Long 3,3&#x2018;-Bipyridine-Type Linking Ligand and Its Coordination
 Polymers:&#x2009; [ZnL(NO3)2], [CoL1.5(NO3)2], and [CoL2(NO3)2]&#x00B7;X
 (L = py-CHN&#x2212;(CH3)C6H3&#x2212;C6H3(CH3)&#x2212;NCH-py); X =
 Benzene, Toluene)
;
_journal_issue 1
_journal_name_full 'Crystal Growth &amp; Design'
_journal_page_first 342
_journal_paper_doi 10.1021/cg0502845
_journal_volume 6
_journal_year 2006
_chemical_formula_sum 'C26 H22 N4'
_chemical_formula_weight 390.48
_chemical_name_systematic
; 
 ? 
;
_space_group_IT_number 2
_symmetry_cell_setting triclinic
_symmetry_space_group_name_Hall '-P 1'
_symmetry_space_group_name_H-M 'P -1'
_atom_sites_solution_hydrogens geom
_atom_sites_solution_primary direct
_atom_sites_solution_secondary difmap
_audit_creation_method SHELXL-97
_cell_angle_alpha 92.26(3)
_cell_angle_beta 106.75(2)
_cell_angle_gamma 111.31(2)
_cell_formula_units_Z 1
_cell_length_a 6.864(3)
_cell_length_b 7.2851(17)
_cell_length_c 11.239(4)
_cell_measurement_reflns_used 26
_cell_measurement_temperature 293(2)
_cell_measurement_theta_max 18.30
_cell_measurement_theta_min 6.05
_cell_volume 494.8(3)
_computing_cell_refinement 'Siemens XSCANS'
_computing_data_collection 'Siemens XSCANS'
_computing_data_reduction 'Siemens SHELXTL'
_computing_molecular_graphics 'Siemens SHELXTL'
_computing_publication_material 'Siemens SHELXTL'
_computing_structure_refinement 'Siemens SHELXTL'
_computing_structure_solution 'Siemens SHELXTL'
_diffrn_ambient_temperature 293(2)
_diffrn_measured_fraction_theta_full 0.989
_diffrn_measured_fraction_theta_max 0.989
_diffrn_measurement_device 'Siemens P4'
_diffrn_measurement_method '\w scans'
_diffrn_radiation_monochromator graphite
_diffrn_radiation_source 'sealed tube'
_diffrn_radiation_type MoK\a
_diffrn_radiation_wavelength 0.71073
_diffrn_reflns_av_R_equivalents 0.0198
_diffrn_reflns_av_sigmaI/netI 0.0323
_diffrn_reflns_limit_h_max 8
_diffrn_reflns_limit_h_min 0
_diffrn_reflns_limit_k_max 7
_diffrn_reflns_limit_k_min -8
_diffrn_reflns_limit_l_max 12
_diffrn_reflns_limit_l_min -13
_diffrn_reflns_number 1877
_diffrn_reflns_theta_full 25.00
_diffrn_reflns_theta_max 25.00
_diffrn_reflns_theta_min 3.04
_diffrn_standards_interval_count 97
_diffrn_standards_number 3
_exptl_absorpt_coefficient_mu 0.079
_exptl_absorpt_correction_type none
_exptl_crystal_colour 'YELLOW            '
_exptl_crystal_density_diffrn 1.311
_exptl_crystal_density_method 'not measured'
_exptl_crystal_description 'BLOCK             '
_exptl_crystal_F_000 206
_exptl_crystal_size_max 0.40
_exptl_crystal_size_mid 0.22
_exptl_crystal_size_min 0.12
_refine_diff_density_max 0.167
_refine_diff_density_min -0.123
_refine_diff_density_rms 0.037
_refine_ls_extinction_coef 0.051(9)
_refine_ls_extinction_expression Fc^*^=kFc[1+0.001xFc^2^\l^3^/sin(2\q)]^-1/4^
_refine_ls_extinction_method SHELXL
_refine_ls_goodness_of_fit_ref 1.050
_refine_ls_hydrogen_treatment mixed
_refine_ls_matrix_type full
_refine_ls_number_parameters 181
_refine_ls_number_reflns 1727
_refine_ls_number_restraints 0
_refine_ls_restrained_S_all 1.050
_refine_ls_R_factor_all 0.0623
_refine_ls_R_factor_gt 0.0418
_refine_ls_shift/su_max 0.000
_refine_ls_shift/su_mean 0.000
_refine_ls_structure_factor_coef Fsqd
_refine_ls_weighting_details 'calc w=1/[\s^2^(Fo^2^)+(0.0560P)^2^+0.0701P] where P=(Fo^2^+2Fc^2^)/3'
_refine_ls_weighting_scheme calc
_refine_ls_wR_factor_gt 0.1039
_refine_ls_wR_factor_ref 0.1166
_reflns_number_gt 1272
_reflns_number_total 1727
_reflns_threshold_expression >2sigma(I)
_cod_data_source_file cg0502845si20050621_104715.cif
_cod_data_source_block by1py
_cod_depositor_comments
;
The following automatic conversions were performed:

'_symmetry_cell_setting' value 'Triclinic' changed to 'triclinic'
according to /home/saulius/struct/CIF-dictionaries/cif_core.dic
dictionary named 'cif_core.dic' version 2.4.1 from 2010-06-29.

Automatic conversion script
Id: cif_fix_values 1715 2011-07-08 13:25:40Z adriana 
;
_cod_original_sg_symbol_H-M 'P-1   '
_cod_database_code 4504534

loop_
_symmetry_equiv_pos_as_xyz
'x, y, z'
'-x, -y, -z'

loop_
_atom_site_label
_atom_site_type_symbol
_atom_site_fract_x
_atom_site_fract_y
_atom_site_fract_z
_atom_site_U_iso_or_equiv
_atom_site_adp_type
_atom_site_occupancy
_atom_site_symmetry_multiplicity
_atom_site_calc_flag
N1 N -0.1363(3) 0.2748(2) 1.05636(15) 0.0556(5) Uani 1 1 d
N2 N 0.1778(2) 0.1868(2) 0.80439(13) 0.0449(4) Uani 1 1 d
C1 C -0.0397(3) 0.2346(3) 0.97914(17) 0.0459(4) Uani 1 1 d
C2 C -0.0063(4) 0.3640(3) 1.1730(2) 0.0591(5) Uani 1 1 d
C3 C 0.2172(4) 0.4125(3) 1.21588(18) 0.0572(5) Uani 1 1 d
C4 C 0.3141(3) 0.3656(3) 1.13447(17) 0.0486(5) Uani 1 1 d
C5 C 0.1850(3) 0.2764(2) 1.01208(15) 0.0406(4) Uani 1 1 d
C6 C 0.2826(3) 0.2314(3) 0.92129(16) 0.0442(4) Uani 1 1 d
C7 C 0.2779(3) 0.1383(2) 0.72138(15) 0.0404(4) Uani 1 1 d
C8 C 0.4042(3) 0.0246(3) 0.74993(17) 0.0466(5) Uani 1 1 d
C9 C 0.4915(3) -0.0270(3) 0.66487(16) 0.0470(5) Uani 1 1 d
C10 C 0.4564(3) 0.0304(2) 0.54711(15) 0.0404(4) Uani 1 1 d
C11 C 0.3300(3) 0.1451(3) 0.52047(16) 0.0463(5) Uani 1 1 d
C12 C 0.2399(3) 0.1998(3) 0.60399(15) 0.0441(4) Uani 1 1 d
C13 C 0.1106(4) 0.3282(4) 0.5696(2) 0.0604(6) Uani 1 1 d
H1 H -0.133(3) 0.169(3) 0.8925(17) 0.047(5) Uiso 1 1 d
H2 H -0.073(4) 0.398(3) 1.233(2) 0.076(6) Uiso 1 1 d
H3 H 0.308(4) 0.487(3) 1.300(2) 0.076(6) Uiso 1 1 d
H4 H 0.466(3) 0.396(3) 1.1572(17) 0.054(5) Uiso 1 1 d
H6 H 0.434(3) 0.240(3) 0.9526(17) 0.057(5) Uiso 1 1 d
H8 H 0.434(3) -0.014(3) 0.8332(18) 0.059(5) Uiso 1 1 d
H9 H 0.577(3) -0.103(3) 0.6887(16) 0.055(5) Uiso 1 1 d
H11 H 0.294(3) 0.184(3) 0.4351(18) 0.060(5) Uiso 1 1 d
H13A H 0.001(4) 0.307(4) 0.612(2) 0.095(8) Uiso 1 1 d
H13B H 0.206(4) 0.470(4) 0.604(2) 0.096(9) Uiso 1 1 d
H13C H 0.044(4) 0.307(3) 0.479(2) 0.076(7) Uiso 1 1 d

loop_
_atom_site_aniso_label
_atom_site_aniso_U_11
_atom_site_aniso_U_22
_atom_site_aniso_U_33
_atom_site_aniso_U_23
_atom_site_aniso_U_13
_atom_site_aniso_U_12
N1 0.0569(10) 0.0642(10) 0.0596(10) 0.0128(8) 0.0295(8) 0.0306(8)
N2 0.0452(8) 0.0529(9) 0.0444(8) 0.0076(6) 0.0186(7) 0.0247(7)
C1 0.0472(10) 0.0493(11) 0.0460(10) 0.0084(8) 0.0183(9) 0.0218(8)
C2 0.0740(14) 0.0602(12) 0.0573(12) 0.0093(10) 0.0358(11) 0.0309(11)
C3 0.0724(14) 0.0572(12) 0.0413(11) 0.0055(9) 0.0203(10) 0.0233(10)
C4 0.0476(11) 0.0526(11) 0.0455(10) 0.0136(8) 0.0155(8) 0.0187(9)
C5 0.0462(10) 0.0395(9) 0.0433(9) 0.0127(7) 0.0195(8) 0.0204(7)
C6 0.0422(10) 0.0483(10) 0.0480(11) 0.0116(8) 0.0178(8) 0.0215(8)
C7 0.0364(9) 0.0476(10) 0.0419(9) 0.0054(7) 0.0156(7) 0.0195(8)
C8 0.0502(10) 0.0620(12) 0.0406(9) 0.0160(8) 0.0202(8) 0.0316(9)
C9 0.0504(11) 0.0607(12) 0.0450(10) 0.0164(8) 0.0185(8) 0.0354(9)
C10 0.0387(9) 0.0483(10) 0.0387(9) 0.0067(7) 0.0123(7) 0.0224(8)
C11 0.0568(11) 0.0572(11) 0.0368(9) 0.0109(8) 0.0148(8) 0.0353(9)
C12 0.0450(10) 0.0524(10) 0.0412(9) 0.0051(8) 0.0120(8) 0.0279(8)
C13 0.0778(15) 0.0783(17) 0.0492(12) 0.0124(11) 0.0202(11) 0.0574(14)

loop_
_atom_type_symbol
_atom_type_description
_atom_type_scat_dispersion_real
_atom_type_scat_dispersion_imag
_atom_type_scat_source
C C 0.0033 0.0016 'International Tables Vol C Tables 4.2.6.8 and 6.1.1.4'
H H 0.0000 0.0000 'International Tables Vol C Tables 4.2.6.8 and 6.1.1.4'
N N 0.0061 0.0033 'International Tables Vol C Tables 4.2.6.8 and 6.1.1.4'

loop_
_geom_angle_atom_site_label_1
_geom_angle_atom_site_label_2
_geom_angle_atom_site_label_3
_geom_angle
_geom_angle_site_symmetry_3
C1 N1 C2 116.73(17) .
C6 N2 C7 119.24(15) .
N1 C1 C5 124.40(17) .
N1 C2 C3 123.95(18) .
C2 C3 C4 118.39(19) .
C3 C4 C5 119.20(19) .
C4 C5 C1 117.30(16) .
C4 C5 C6 120.96(16) .
C1 C5 C6 121.73(16) .
N2 C6 C5 121.74(16) .
C8 C7 C12 118.95(15) .
C8 C7 N2 122.49(15) .
C12 C7 N2 118.49(14) .
C9 C8 C7 121.01(16) .
C8 C9 C10 121.72(16) .
C9 C10 C11 116.39(15) .
C9 C10 C10 122.13(18) 2_656
C11 C10 C10 121.47(18) 2_656
C12 C11 C10 123.38(16) .
C11 C12 C7 118.55(15) .
C11 C12 C13 120.20(16) .
C7 C12 C13 121.21(15) .

loop_
_geom_bond_atom_site_label_1
_geom_bond_atom_site_label_2
_geom_bond_distance
_geom_bond_site_symmetry_2
N1 C1 1.316(2) .
N1 C2 1.332(3) .
N2 C6 1.265(2) .
N2 C7 1.410(2) .
C1 C5 1.389(2) .
C2 C3 1.370(3) .
C3 C4 1.374(3) .
C4 C5 1.381(2) .
C5 C6 1.458(2) .
C7 C8 1.387(2) .
C7 C12 1.394(2) .
C8 C9 1.371(2) .
C9 C10 1.385(2) .
C10 C11 1.392(2) .
C10 C10 1.482(3) 2_656
C11 C12 1.381(2) .
C12 C13 1.499(2) .

loop_
_geom_torsion_atom_site_label_1
_geom_torsion_atom_site_label_2
_geom_torsion_atom_site_label_3
_geom_torsion_atom_site_label_4
_geom_torsion
C5 C6 N2 C7 -177.94(15)
